data_4001813
loop_
_publ_author_name
'Morris, Collin D.'
'Li, Hao'
'Jin, Hosub'
'Malliakas, Christos D.'
'Peters, John A.'
'Trikalitis, Pantelis N.'
'Freeman, Arthur J.'
'Wessels, Bruce W.'
'Kanatzidis, Mercouri G.'

_publ_section_title
;
 Cs2MIIMIV3Q8(Q = S, Se, Te): An Extensive Family of Layered
 Semiconductors with Diverse Band Gaps
;
_journal_issue 16
_journal_name_full 'Chemistry of Materials'
_journal_page_first 3344
_journal_paper_doi 10.1021/cm401817r
_journal_volume 25
_journal_year 2013
_chemical_formula_moiety 'Cd Se8 Sn3, 2(Cs)'
_chemical_formula_sum 'Cd Cs2 Se8 Sn3'
_chemical_formula_weight 1365.97
_chemical_name_systematic
; 
 ? 
;
_space_group_IT_number 19
_symmetry_cell_setting orthorhombic
_symmetry_space_group_name_Hall 'P 2ac 2ab'
_symmetry_space_group_name_H-M 'P 21 21 21'
_atom_sites_solution_primary direct
_atom_sites_solution_secondary difmap
_audit_creation_method SHELXL-97
_cell_angle_alpha 90.00
_cell_angle_beta 90.00
_cell_angle_gamma 90.00
_cell_formula_units_Z 4
_cell_length_a 7.9335(4)
_cell_length_b 12.7336(9)
_cell_length_c 18.5387(10)
_cell_measurement_reflns_used 11183
_cell_measurement_temperature 293(2)
_cell_measurement_theta_max 30.94
_cell_measurement_theta_min 2.72
_cell_volume 1872.82(19)
_computing_cell_refinement 'STOE X-AREA'
_computing_data_collection 'STOE X-AREA'
_computing_data_reduction 'STOE X-RED'
_computing_structure_refinement 'SHELXL-97 (Sheldrick, 2008)'
_computing_structure_solution 'SHELXS-97 (Sheldrick, 2008)'
_diffrn_ambient_temperature 293(2)
_diffrn_detector_area_resol_mean 6.67
_diffrn_measured_fraction_theta_full 0.999
_diffrn_measured_fraction_theta_max 0.999
_diffrn_measurement_device_type 'STOE IPDS 2'
_diffrn_measurement_method w-scans
_diffrn_radiation_monochromator graphite
_diffrn_radiation_source 'fine-focus sealed tube'
_diffrn_radiation_type MoK\a
_diffrn_radiation_wavelength 0.71073
_diffrn_reflns_av_R_equivalents 0.0753
_diffrn_reflns_av_sigmaI/netI 0.0729
_diffrn_reflns_limit_h_max 9
_diffrn_reflns_limit_h_min -10
_diffrn_reflns_limit_k_max 16
_diffrn_reflns_limit_k_min -14
_diffrn_reflns_limit_l_max 24
_diffrn_reflns_limit_l_min -24
_diffrn_reflns_number 9962
_diffrn_reflns_theta_full 27.49
_diffrn_reflns_theta_max 27.49
_diffrn_reflns_theta_min 2.20
_exptl_absorpt_coefficient_mu 24.423
_exptl_absorpt_correction_T_max 0.8344
_exptl_absorpt_correction_T_min 0.1545
_exptl_absorpt_correction_type integration
_exptl_crystal_colour red
_exptl_crystal_density_diffrn 4.845
_exptl_crystal_density_method 'not measured'
_exptl_crystal_description plate
_exptl_crystal_F_000 2320
_exptl_crystal_size_max 0.1144
_exptl_crystal_size_mid 0.088
_exptl_crystal_size_min 0.0066
_refine_diff_density_max 2.202
_refine_diff_density_min -1.495
_refine_diff_density_rms 0.354
_refine_ls_abs_structure_details 'Flack H D (1983), Acta Cryst. A39, 876-881'
_refine_ls_abs_structure_Flack 0.21(4)
_refine_ls_extinction_method none
_refine_ls_goodness_of_fit_ref 1.064
_refine_ls_matrix_type full
_refine_ls_number_parameters 128
_refine_ls_number_reflns 4282
_refine_ls_number_restraints 0
_refine_ls_restrained_S_all 1.064
_refine_ls_R_factor_all 0.0857
_refine_ls_R_factor_gt 0.0621
_refine_ls_shift/su_max 0.001
_refine_ls_shift/su_mean 0.000
_refine_ls_structure_factor_coef Fsqd
_refine_ls_weighting_details 'calc w=1/[\s^2^(Fo^2^)+(0.0643P)^2^+4.3073P] where P=(Fo^2^+2Fc^2^)/3'
_refine_ls_weighting_scheme calc
_refine_ls_wR_factor_gt 0.1267
_refine_ls_wR_factor_ref 0.1370
_reflns_number_gt 3359
_reflns_number_total 4282
_reflns_threshold_expression >2sigma(I)
_cod_data_source_file cm401817r_si_002.cif
_cod_data_source_block cs2cdsn3se8
_cod_original_sg_symbol_H-M P2(1)2(1)2(1)
_cod_database_code 4001813

loop_
_symmetry_equiv_pos_as_xyz
'x, y, z'
'-x+1/2, -y, z+1/2'
'-x, y+1/2, -z+1/2'
'x+1/2, -y+1/2, -z'

loop_
_atom_site_label
_atom_site_type_symbol
_atom_site_fract_x
_atom_site_fract_y
_atom_site_fract_z
_atom_site_U_iso_or_equiv
_atom_site_adp_type
_atom_site_occupancy
_atom_site_symmetry_multiplicity
_atom_site_calc_flag
Se1 Se 0.4745(3) 0.8781(2) 0.76980(11) 0.0417(6) Uani 1 1 d
Se2 Se 0.9872(3) 0.3951(2) 0.73813(11) 0.0388(5) Uani 1 1 d
Se3 Se 0.2667(3) 0.62917(15) 0.84132(9) 0.0344(4) Uani 1 1 d
Se4 Se 0.7625(3) 0.63870(14) 0.85161(9) 0.0331(4) Uani 1 1 d
Se5 Se 0.9656(3) 0.6302(2) 0.45989(11) 0.0371(5) Uani 1 1 d
Se6 Se 0.9931(3) 0.38503(19) 0.94987(11) 0.0365(5) Uani 1 1 d
Se7 Se 0.7643(4) 0.87826(15) 0.95155(8) 0.0361(4) Uani 1 1 d
Se8 Se 0.7590(4) 0.85771(15) 0.35586(8) 0.0394(4) Uani 1 1 d
Cd Cd 0.47915(18) 0.99723(12) 0.65320(9) 0.0351(3) Uani 1 1 d
Sn1 Sn 0.51002(15) 0.97965(11) 0.15289(7) 0.0289(3) Uani 1 1 d
Sn2 Sn 0.7336(2) 0.92704(10) 0.48473(5) 0.0298(3) Uani 1 1 d
Sn3 Sn 0.7373(2) 0.94680(11) 0.82174(5) 0.0318(3) Uani 1 1 d
Cs1 Cs 0.2502(2) 0.87356(11) 0.94885(5) 0.0470(3) Uani 1 1 d
Cs2 Cs 0.7448(3) 0.68317(11) 0.65710(7) 0.0527(3) Uani 1 1 d

loop_
_atom_site_aniso_label
_atom_site_aniso_U_11
_atom_site_aniso_U_22
_atom_site_aniso_U_33
_atom_site_aniso_U_23
_atom_site_aniso_U_13
_atom_site_aniso_U_12
Se1 0.0330(11) 0.0625(16) 0.0296(9) 0.0088(9) -0.0047(8) -0.0106(12)
Se2 0.0321(11) 0.0532(14) 0.0311(9) -0.0093(8) 0.0055(8) -0.0083(11)
Se3 0.0275(9) 0.0401(10) 0.0354(7) -0.0005(7) 0.0008(9) -0.0040(9)
Se4 0.0291(9) 0.0362(9) 0.0341(7) 0.0005(7) 0.0006(9) 0.0017(9)
Se5 0.0334(11) 0.0464(12) 0.0315(9) -0.0068(8) -0.0057(8) 0.0071(10)
Se6 0.0309(11) 0.0476(12) 0.0310(9) 0.0094(8) -0.0030(8) -0.0069(11)
Se7 0.0483(12) 0.0364(10) 0.0236(6) 0.0007(6) -0.0004(9) 0.0005(12)
Se8 0.0542(12) 0.0380(10) 0.0260(7) -0.0041(6) 0.0003(10) 0.0010(13)
Cd 0.0314(7) 0.0462(9) 0.0276(6) -0.0013(6) 0.0007(6) 0.0029(6)
Sn1 0.0262(6) 0.0375(7) 0.0231(5) 0.0004(5) 0.0007(5) -0.0004(5)
Sn2 0.0297(7) 0.0379(7) 0.0217(4) 0.0022(4) -0.0003(5) -0.0006(7)
Sn3 0.0284(7) 0.0463(7) 0.0206(4) -0.0026(4) 0.0002(5) -0.0020(8)
Cs1 0.0530(8) 0.0541(8) 0.0340(5) 0.0020(5) 0.0014(7) 0.0022(10)
Cs2 0.0611(9) 0.0558(8) 0.0411(5) 0.0013(5) -0.0017(10) 0.0012(9)

loop_
_atom_type_symbol
_atom_type_description
_atom_type_scat_dispersion_real
_atom_type_scat_dispersion_imag
_atom_type_scat_source
Se Se -0.0929 2.2259 'International Tables Vol C Tables 4.2.6.8 and 6.1.1.4'
Cd Cd -0.8075 1.2024 'International Tables Vol C Tables 4.2.6.8 and 6.1.1.4'
Sn Sn -0.6537 1.4246 'International Tables Vol C Tables 4.2.6.8 and 6.1.1.4'
Cs Cs -0.3680 2.1192 'International Tables Vol C Tables 4.2.6.8 and 6.1.1.4'

loop_
_geom_angle_atom_site_label_1
_geom_angle_atom_site_label_2
_geom_angle_atom_site_label_3
_geom_angle
_geom_angle_site_symmetry_1
_geom_angle_site_symmetry_3
Sn3 Se1 Cd 96.01(9) . .
Sn3 Se1 Cs1 93.50(7) . .
Cd Se1 Cs1 137.46(11) . .
Sn3 Se1 Cs2 88.28(8) . .
Cd Se1 Cs2 85.37(7) . .
Cs1 Se1 Cs2 136.38(8) . .
Sn3 Se2 Sn1 96.99(9) 3_746 4_566
Sn3 Se2 Cs2 85.90(8) 3_746 3_746
Sn1 Se2 Cs2 89.97(7) 4_566 3_746
Sn3 Se2 Cs1 92.57(7) 3_746 3_646
Sn1 Se2 Cs1 139.71(10) 4_566 3_646
Cs2 Se2 Cs1 129.82(7) 3_746 3_646
Sn1 Se3 Cd 105.84(8) 4_466 3_646
Sn1 Se3 Cs1 114.85(8) 4_466 .
Cd Se3 Cs1 122.99(7) 3_646 .
Sn1 Se4 Cd 99.20(8) 4_566 3_646
Sn1 Se4 Cs2 95.25(7) 4_566 .
Cd Se4 Cs2 92.57(7) 3_646 .
Sn1 Se4 Cs1 91.65(7) 4_566 4_567
Cd Se4 Cs1 89.19(6) 3_646 4_567
Cs2 Se4 Cs1 172.52(7) . 4_567
Sn2 Se5 Cd 96.51(9) 4_566 4_566
Sn2 Se5 Cs2 85.54(8) 4_566 4_566
Cd Se5 Cs2 84.86(7) 4_566 4_566
Sn2 Se5 Cs1 87.27(8) 4_566 3_646
Cd Se5 Cs1 81.62(7) 4_566 3_646
Cs2 Se5 Cs1 163.86(7) 4_566 3_646
Sn2 Se5 Cs2 92.61(7) 4_566 .
Cd Se5 Cs2 145.15(10) 4_566 .
Cs2 Se5 Cs2 129.47(7) 4_566 .
Cs1 Se5 Cs2 65.26(4) 3_646 .
Sn2 Se6 Sn1 99.66(9) 3_746 4_566
Sn2 Se6 Cs2 85.73(8) 3_746 3_746
Sn1 Se6 Cs2 92.15(7) 4_566 3_746
Sn2 Se6 Cs1 91.42(7) 3_746 4_567
Sn1 Se6 Cs1 82.01(7) 4_566 4_567
Cs2 Se6 Cs1 172.99(7) 3_746 4_567
Sn2 Se7 Sn3 84.05(7) 2_675 .
Sn2 Se7 Cs1 136.12(6) 2_675 4_567
Sn3 Se7 Cs1 139.38(7) . 4_567
Sn2 Se7 Cs1 90.66(8) 2_675 1_655
Sn3 Se7 Cs1 94.38(8) . 1_655
Cs1 Se7 Cs1 91.33(6) 4_567 1_655
Sn2 Se7 Cs1 91.36(8) 2_675 .
Sn3 Se7 Cs1 84.85(8) . .
Cs1 Se7 Cs1 87.89(6) 4_567 .
Cs1 Se7 Cs1 177.75(6) 1_655 .
Sn2 Se8 Sn3 84.05(6) . 2_674
Sn2 Se8 Cs2 100.47(9) . 4_566
Sn3 Se8 Cs2 95.90(9) 2_674 4_566
Sn2 Se8 Cs2 91.16(8) . 4_466
Sn3 Se8 Cs2 96.86(9) 2_674 4_466
Cs2 Se8 Cs2 163.54(6) 4_566 4_466
Se3 Cd Se4 97.04(8) 3_656 3_656
Se3 Cd Se1 110.26(9) 3_656 .
Se4 Cd Se1 114.25(9) 3_656 .
Se3 Cd Se5 116.92(8) 3_656 4_466
Se4 Cd Se5 111.24(9) 3_656 4_466
Se1 Cd Se5 107.17(9) . 4_466
Se3 Cd Cs1 96.25(6) 3_656 2_574
Se4 Cd Cs1 55.14(5) 3_656 2_574
Se1 Cd Cs1 152.98(8) . 2_574
Se5 Cd Cs1 62.82(7) 4_466 2_574
Se3 Cd Cs2 101.96(6) 3_656 .
Se4 Cd Cs2 160.99(7) 3_656 .
Se1 Cd Cs2 59.03(7) . .
Se5 Cd Cs2 59.38(6) 4_466 .
Cs1 Cd Cs2 121.59(4) 2_574 .
Se3 Cd Cs2 86.43(6) 3_656 3_656
Se4 Cd Cs2 52.55(5) 3_656 3_656
Se1 Cd Cs2 70.38(7) . 3_656
Se5 Cd Cs2 154.67(7) 4_466 3_656
Cs1 Cd Cs2 107.37(4) 2_574 3_656
Cs2 Cd Cs2 128.58(4) . 3_656
Se3 Sn1 Se4 108.33(8) 4_566 4_466
Se3 Sn1 Se6 116.87(8) 4_566 4_466
Se4 Sn1 Se6 109.95(8) 4_466 4_466
Se3 Sn1 Se2 111.79(8) 4_566 4_466
Se4 Sn1 Se2 110.29(9) 4_466 4_466
Se6 Sn1 Se2 99.34(8) 4_466 4_466
Se3 Sn1 Cs1 104.21(6) 4_566 1_554
Se4 Sn1 Cs1 55.09(5) 4_466 1_554
Se6 Sn1 Cs1 63.64(6) 4_466 1_554
Se2 Sn1 Cs1 143.99(7) 4_466 1_554
Se5 Sn2 Se6 118.29(8) 4_466 3_756
Se5 Sn2 Se7 113.07(10) 4_466 2_674
Se6 Sn2 Se7 108.27(10) 3_756 2_674
Se5 Sn2 Se8 110.76(10) 4_466 .
Se6 Sn2 Se8 107.82(9) 3_756 .
Se7 Sn2 Se8 96.30(6) 2_674 .
Se5 Sn2 Cs2 60.91(7) 4_466 .
Se6 Sn2 Cs2 59.62(7) 3_756 .
Se7 Sn2 Cs2 148.08(5) 2_674 .
Se8 Sn2 Cs2 115.35(6) . .
Se1 Sn3 Se2 117.84(8) . 3_756
Se1 Sn3 Se8 116.82(11) . 2_675
Se2 Sn3 Se8 110.42(11) 3_756 2_675
Se1 Sn3 Se7 108.48(9) . .
Se2 Sn3 Se7 104.47(9) 3_756 .
Se8 Sn3 Se7 95.60(6) 2_675 .
Se1 Sn3 Cs2 58.96(7) . .
Se2 Sn3 Cs2 60.18(7) 3_756 .
Se8 Sn3 Cs2 151.95(5) 2_675 .
Se7 Sn3 Cs2 112.19(6) . .
Se3 Cs1 Se7 62.54(4) . 4_467
Se3 Cs1 Se4 120.13(5) . 4_467
Se7 Cs1 Se4 57.63(4) 4_467 4_467
Se3 Cs1 Se1 61.40(6) . .
Se7 Cs1 Se1 116.02(7) 4_467 .
Se4 Cs1 Se1 150.27(8) 4_467 .
Se3 Cs1 Se7 93.18(6) . 1_455
Se7 Cs1 Se7 92.13(6) 4_467 1_455
Se4 Cs1 Se7 90.80(5) 4_467 1_455
Se1 Cs1 Se7 118.92(5) . 1_455
Se3 Cs1 Se2 66.59(5) . 3_656
Se7 Cs1 Se2 120.78(6) 4_467 3_656
Se4 Cs1 Se2 152.99(7) 4_467 3_656
Se1 Cs1 Se2 56.74(4) . 3_656
Se7 Cs1 Se2 62.24(5) 1_455 3_656
Se3 Cs1 Se5 156.52(7) . 3_656
Se7 Cs1 Se5 120.15(5) 4_467 3_656
Se4 Cs1 Se5 68.20(5) 4_467 3_656
Se1 Cs1 Se5 123.66(7) . 3_656
Se7 Cs1 Se5 63.91(5) 1_455 3_656
Se2 Cs1 Se5 96.23(6) 3_656 3_656
Se3 Cs1 Se7 89.06(5) . .
Se7 Cs1 Se7 88.65(6) 4_467 .
Se4 Cs1 Se7 87.83(5) 4_467 .
Se1 Cs1 Se7 62.49(5) . .
Se7 Cs1 Se7 177.74(6) 1_455 .
Se2 Cs1 Se7 119.07(5) 3_656 .
Se5 Cs1 Se7 113.88(6) 3_656 .
Se3 Cs1 Se6 149.80(7) . 4_467
Se7 Cs1 Se6 114.10(5) 4_467 4_467
Se4 Cs1 Se6 63.92(5) 4_467 4_467
Se1 Cs1 Se6 99.81(7) . 4_467
Se7 Cs1 Se6 117.00(6) 1_455 4_467
Se2 Cs1 Se6 125.12(6) 3_656 4_467
Se5 Cs1 Se6 53.24(4) 3_656 4_467
Se7 Cs1 Se6 60.77(5) . 4_467
Se3 Cs1 Cs2 120.83(4) . 3_656
Se7 Cs1 Cs2 175.89(6) 4_467 3_656
Se4 Cs1 Cs2 118.88(5) 4_467 3_656
Se1 Cs1 Cs2 65.73(5) . 3_656
Se7 Cs1 Cs2 90.05(5) 1_455 3_656
Se2 Cs1 Cs2 63.34(5) 3_656 3_656
Se5 Cs1 Cs2 57.93(4) 3_656 3_656
Se7 Cs1 Cs2 89.04(5) . 3_656
Se6 Cs1 Cs2 61.78(4) 4_467 3_656
Se3 Cs1 Cd 140.67(5) . 2_575
Se7 Cs1 Cd 84.80(4) 4_467 2_575
Se4 Cs1 Cd 35.67(4) 4_467 2_575
Se1 Cs1 Cd 157.59(6) . 2_575
Se7 Cs1 Cd 65.19(4) 1_455 2_575
Se2 Cs1 Cd 121.23(6) 3_656 2_575
Se5 Cs1 Cd 35.56(4) 3_656 2_575
Se7 Cs1 Cd 112.79(4) . 2_575
Se6 Cs1 Cd 61.97(4) 4_467 2_575
Cs2 Cs1 Cd 92.96(4) 3_656 2_575
Se3 Cs1 Sn1 133.42(5) . 1_556
Se7 Cs1 Sn1 80.07(4) 4_467 1_556
Se4 Cs1 Sn1 33.26(4) 4_467 1_556
Se1 Cs1 Sn1 121.19(6) . 1_556
Se7 Cs1 Sn1 116.17(4) 1_455 1_556
Se2 Cs1 Sn1 158.61(6) 3_656 1_556
Se5 Cs1 Sn1 66.58(4) 3_656 1_556
Se7 Cs1 Sn1 61.89(4) . 1_556
Se6 Cs1 Sn1 34.35(4) 4_467 1_556
Cs2 Cs1 Sn1 95.84(4) 3_656 1_556
Cd Cs1 Sn1 51.08(3) 2_575 1_556
Se4 Cs2 Se6 126.19(7) . 3_756
Se4 Cs2 Se1 65.78(5) . .
Se6 Cs2 Se1 98.52(6) 3_756 .
Se4 Cs2 Se8 94.48(6) . 4_466
Se6 Cs2 Se8 126.22(6) 3_756 4_466
Se1 Cs2 Se8 64.73(5) . 4_466
Se4 Cs2 Se5 131.62(6) . 4_466
Se6 Cs2 Se5 67.33(5) 3_756 4_466
Se1 Cs2 Se5 66.25(5) . 4_466
Se8 Cs2 Se5 59.08(5) 4_466 4_466
Se4 Cs2 Se2 66.39(5) . 3_756
Se6 Cs2 Se2 60.44(4) 3_756 3_756
Se1 Cs2 Se2 66.18(5) . 3_756
Se8 Cs2 Se2 130.88(6) 4_466 3_756
Se5 Cs2 Se2 99.36(6) 4_466 3_756
Se4 Cs2 Se5 146.76(7) . .
Se6 Cs2 Se5 54.69(5) 3_756 .
Se1 Cs2 Se5 144.85(6) . .
Se8 Cs2 Se5 110.17(5) 4_466 .
Se5 Cs2 Se5 81.24(4) 4_466 .
Se2 Cs2 Se5 108.69(6) 3_756 .
Se4 Cs2 Se8 90.00(5) . 4_566
Se6 Cs2 Se8 61.32(5) 3_756 4_566
Se1 Cs2 Se8 131.14(6) . 4_566
Se8 Cs2 Se8 163.54(6) 4_466 4_566
Se5 Cs2 Se8 127.30(6) 4_466 4_566
Se2 Cs2 Se8 65.27(5) 3_756 4_566
Se5 Cs2 Se8 60.35(5) . 4_566
Se4 Cs2 Cs1 107.53(5) . 3_646
Se6 Cs2 Cs1 111.25(5) 3_756 3_646
Se1 Cs2 Cs1 144.68(7) . 3_646
Se8 Cs2 Cs1 82.06(5) 4_466 3_646
Se5 Cs2 Cs1 107.59(5) 4_466 3_646
Se2 Cs2 Cs1 145.75(7) 3_756 3_646
Se5 Cs2 Cs1 56.80(4) . 3_646
Se8 Cs2 Cs1 81.49(5) 4_566 3_646
Se4 Cs2 Sn2 144.74(5) . .
Se6 Cs2 Sn2 34.65(4) 3_756 .
Se1 Cs2 Sn2 85.95(5) . .
Se8 Cs2 Sn2 91.67(5) 4_466 .
Se5 Cs2 Sn2 33.55(4) 4_466 .
Se2 Cs2 Sn2 83.52(5) 3_756 .
Se5 Cs2 Sn2 59.01(4) . .
Se8 Cs2 Sn2 93.78(5) 4_566 .
Cs1 Cs2 Sn2 107.70(3) 3_646 .
Se4 Cs2 Cd 99.83(5) . .
Se6 Cs2 Cd 69.72(5) 3_756 .
Se1 Cs2 Cd 35.60(4) . .
Se8 Cs2 Cd 69.88(5) 4_466 .
Se5 Cs2 Cd 35.76(4) 4_466 .
Se2 Cs2 Cd 69.76(5) 3_756 .
Se5 Cs2 Cd 109.25(5) . .
Se8 Cs2 Cd 124.92(5) 4_566 .
Cs1 Cs2 Cd 142.07(5) 3_646 .
Sn2 Cs2 Cd 50.42(3) . .
Se4 Cs2 Sn3 56.71(4) . .
Se6 Cs2 Sn3 81.94(5) 3_756 .
Se1 Cs2 Sn3 32.77(4) . .
Se8 Cs2 Sn3 97.31(5) 4_466 .
Se5 Cs2 Sn3 85.17(5) 4_466 .
Se2 Cs2 Sn3 33.91(4) 3_756 .
Se5 Cs2 Sn3 136.51(6) . .
Se8 Cs2 Sn3 98.38(5) 4_566 .
Cs1 Cs2 Sn3 164.21(4) 3_646 .
Sn2 Cs2 Sn3 88.08(3) . .
Cd Cs2 Sn3 49.47(3) . .

loop_
_geom_bond_atom_site_label_1
_geom_bond_atom_site_label_2
_geom_bond_distance
_geom_bond_site_symmetry_2
Se1 Sn3 2.457(3) .
Se1 Cd 2.641(3) .
Se1 Cs1 3.767(2) .
Se1 Cs2 3.889(3) .
Se2 Sn3 2.538(3) 3_746
Se2 Sn1 2.580(3) 4_566
Se2 Cs2 3.947(3) 3_746
Se2 Cs1 3.955(2) 3_646
Se3 Sn1 2.465(2) 4_466
Se3 Cd 2.627(3) 3_646
Se3 Cs1 3.698(2) .
Se4 Sn1 2.477(2) 4_566
Se4 Cd 2.632(2) 3_646
Se4 Cs2 3.653(2) .
Se4 Cs1 3.7038(19) 4_567
Se5 Sn2 2.471(3) 4_566
Se5 Cd 2.653(3) 4_566
Se5 Cs2 3.906(3) 4_566
Se5 Cs1 4.058(3) 3_646
Se5 Cs2 4.110(3) .
Se6 Sn2 2.541(3) 3_746
Se6 Sn1 2.572(3) 4_566
Se6 Cs2 3.856(3) 3_746
Se6 Cs1 4.085(3) 4_567
Se7 Sn2 2.554(2) 2_675
Se7 Sn3 2.5689(18) .
Se7 Cs1 3.702(2) 4_567
Se7 Cs1 3.856(3) 1_655
Se7 Cs1 4.079(3) .
Se8 Sn2 2.5549(18) .
Se8 Sn3 2.569(2) 2_674
Se8 Cs2 3.897(4) 4_566
Se8 Cs2 4.119(4) 4_466
Cd Se3 2.627(3) 3_656
Cd Se4 2.632(2) 3_656
Cd Se5 2.653(3) 4_466
Cd Cs1 4.513(2) 2_574
Cd Cs2 4.521(2) .
Cd Cs2 4.597(2) 3_656
Sn1 Se3 2.465(2) 4_566
Sn1 Se4 2.477(2) 4_466
Sn1 Se6 2.572(3) 4_466
Sn1 Se2 2.580(3) 4_466
Sn1 Cs1 4.5147(19) 1_554
Sn2 Se5 2.471(3) 4_466
Sn2 Se6 2.541(3) 3_756
Sn2 Se7 2.554(2) 2_674
Sn2 Cs2 4.4568(17) .
Sn3 Se2 2.538(3) 3_756
Sn3 Se8 2.569(2) 2_675
Sn3 Cs2 4.5375(18) .
Cs1 Se7 3.702(2) 4_467
Cs1 Se4 3.7037(19) 4_467
Cs1 Se7 3.856(3) 1_455
Cs1 Se2 3.955(2) 3_656
Cs1 Se5 4.058(3) 3_656
Cs1 Se6 4.085(3) 4_467
Cs1 Cs2 4.405(2) 3_656
Cs1 Cd 4.513(2) 2_575
Cs1 Sn1 4.5147(19) 1_556
Cs2 Se6 3.856(3) 3_756
Cs2 Se8 3.897(4) 4_466
Cs2 Se5 3.906(3) 4_466
Cs2 Se2 3.947(3) 3_756
Cs2 Se8 4.119(4) 4_566
Cs2 Cs1 4.405(2) 3_646
